data_4345262
loop_
_publ_author_name
'Reath, Alexander H.'
'Ziller, Joseph W.'
'Tsay, Charlene'
'Ryan, Austin J.'
'Yang, Jenny Y.'

_publ_section_title
;
 Redox Potential and Electronic Structure Effects of Proximal Nonredox
 Active Cations in Cobalt Schiff Base Complexes.
;
_journal_issue 6
_journal_name_full 'Inorganic chemistry'
_journal_page_first 3713
_journal_page_last 3718
_journal_paper_doi 10.1021/acs.inorgchem.6b03098
_journal_volume 56
_journal_year 2017
_chemical_formula_sum 'C23 H24 Co F3 K N2 O9 S'
_chemical_formula_weight 659.53
_space_group_crystal_system monoclinic
_space_group_IT_number 14
_space_group_name_Hall '-P 2ybc'
_space_group_name_H-M_alt 'P 1 21/c 1'
_symmetry_space_group_name_Hall '-P 2ybc'
_symmetry_space_group_name_H-M 'P 1 21/c 1'
_atom_sites_solution_hydrogens geom
_atom_sites_solution_primary direct
_atom_sites_solution_secondary difmap
_audit_creation_method SHELXL-2014/7
_cell_angle_alpha 90
_cell_angle_beta 100.4346(13)
_cell_angle_gamma 90
_cell_formula_units_Z 4
_cell_length_a 13.2502(14)
_cell_length_b 11.9357(13)
_cell_length_c 16.9960(18)
_cell_measurement_reflns_used 9960
_cell_measurement_temperature 88(2)
_cell_measurement_theta_max 28.76
_cell_measurement_theta_min 2.31
_cell_volume 2643.5(5)
_computing_cell_refinement 'Bruker SAINT 8.34a, 2013'
_computing_data_collection 'Bruker APEX2 2014.11-0, 2014'
_computing_data_reduction 'Bruker SAINT 8.34a, 2013'
_computing_molecular_graphics 'Bruker SHELXTL'
_computing_publication_material 'Bruker SHELXTL'
_computing_structure_refinement 'SHELXL-2014/7 (Sheldrick, 2014)'
_computing_structure_solution 'Bruker SHELXTL 2014/4'
_diffrn_ambient_temperature 88(2)
_diffrn_measured_fraction_theta_full 1.000
_diffrn_measured_fraction_theta_max 0.942
_diffrn_measurement_device_type 'Bruker SMART APEX II CCD'
_diffrn_measurement_method '\f and \w scans'
_diffrn_radiation_type MoK\a
_diffrn_radiation_wavelength 0.71073
_diffrn_reflns_av_R_equivalents 0.0243
_diffrn_reflns_av_unetI/netI 0.0198
_diffrn_reflns_Laue_measured_fraction_full 1.000
_diffrn_reflns_Laue_measured_fraction_max 0.942
_diffrn_reflns_limit_h_max 17
_diffrn_reflns_limit_h_min -17
_diffrn_reflns_limit_k_max 16
_diffrn_reflns_limit_k_min -16
_diffrn_reflns_limit_l_max 22
_diffrn_reflns_limit_l_min -21
_diffrn_reflns_number 31957
_diffrn_reflns_point_group_measured_fraction_full 1.000
_diffrn_reflns_point_group_measured_fraction_max 0.942
_diffrn_reflns_theta_full 25.500
_diffrn_reflns_theta_max 28.973
_diffrn_reflns_theta_min 1.563
_diffrn_source 'fine-focus sealed tube'
_exptl_absorpt_coefficient_mu 0.962
_exptl_absorpt_correction_T_max 0.7458
_exptl_absorpt_correction_T_min 0.6921
_exptl_absorpt_correction_type multi-scan
_exptl_absorpt_process_details 'Bruker SADABS 2014/5'
_exptl_crystal_colour red
_exptl_crystal_density_diffrn 1.657
_exptl_crystal_density_meas ?
_exptl_crystal_density_method not_measured
_exptl_crystal_description irregular
_exptl_crystal_F_000 1348
_exptl_crystal_size_max 0.439
_exptl_crystal_size_mid 0.302
_exptl_crystal_size_min 0.176
_refine_diff_density_max 3.136
_refine_diff_density_min -1.538
_refine_diff_density_rms 0.149
_refine_ls_extinction_method none
_refine_ls_goodness_of_fit_ref 1.026
_refine_ls_hydrogen_treatment constr
_refine_ls_matrix_type full
_refine_ls_number_parameters 318
_refine_ls_number_reflns 6613
_refine_ls_number_restraints 0
_refine_ls_restrained_S_all 1.026
_refine_ls_R_factor_all 0.0964
_refine_ls_R_factor_gt 0.0901
_refine_ls_shift/su_max 0.001
_refine_ls_shift/su_mean 0.000
_refine_ls_structure_factor_coef Fsqd
_refine_ls_weighting_details 'w=1/[\s^2^(Fo^2^)+(0.1076P)^2^+19.7804P] where P=(Fo^2^+2Fc^2^)/3'
_refine_ls_weighting_scheme calc
_refine_ls_wR_factor_gt 0.2317
_refine_ls_wR_factor_ref 0.2362
_reflns_Friedel_coverage 0.000
_reflns_number_gt 5902
_reflns_number_total 6613
_reflns_threshold_expression 'I > 2\s(I)'
_cod_data_source_file ic6b03098_si_005.cif
_cod_data_source_block jyy102
_cod_depositor_comments
;
The following automatic conversions were performed:

'_exptl_crystal_density_meas' value 'not_measured' was changed to '?'
- the value is perceived as not measured.

Automatic conversion script
Id: cif_fix_values 4973 2017-02-22 13:04:09Z antanas 

 Adding full bibliography for 4345257--4345264.cif.
;
_cod_database_code 4345262
_shelx_shelxl_version_number 2014/7
_shelx_space_group_comment
; 
The symmetry employed for this shelxl refinement is uniquely defined 
by the following loop, which should always be used as a source of 
symmetry information in preference to the above space-group names. 
They are only intended as comments. 
;
_shelx_estimated_absorpt_t_min 0.677
_shelx_estimated_absorpt_t_max 0.849

loop_
_space_group_symop_operation_xyz
'x, y, z'
'-x, y+1/2, -z+1/2'
'-x, -y, -z'
'x, -y-1/2, z-1/2'

loop_
_atom_site_label
_atom_site_type_symbol
_atom_site_fract_x
_atom_site_fract_y
_atom_site_fract_z
_atom_site_U_iso_or_equiv
_atom_site_adp_type
_atom_site_occupancy
_atom_site_site_symmetry_order
_atom_site_calc_flag
_atom_site_refinement_flags_posn
_atom_site_refinement_flags_adp
_atom_site_refinement_flags_occupancy
_atom_site_disorder_assembly
_atom_site_disorder_group
K1 K 0.68220(8) 0.36297(8) 0.68775(6) 0.0262(2) Uani 1 1 d . . . . .
Co1 Co 0.58690(4) 0.62736(5) 0.59185(3) 0.02109(18) Uani 1 1 d . . . . .
O1 O 0.7140(2) 0.5596(2) 0.62233(18) 0.0203(6) Uani 1 1 d . . . . .
O2 O 0.5274(2) 0.4929(3) 0.61390(18) 0.0236(6) Uani 1 1 d . . . . .
O3 O 0.4779(3) 0.2999(4) 0.6689(2) 0.0416(10) Uani 1 1 d . . . . .
O4 O 0.6251(4) 0.1331(3) 0.6865(2) 0.0458(11) Uani 1 1 d . . . . .
O5 O 0.8290(4) 0.2005(3) 0.6846(3) 0.0429(10) Uani 1 1 d . . . . .
O6 O 0.8670(3) 0.4180(3) 0.6408(3) 0.0380(9) Uani 1 1 d . . . . .
N1 N 0.6425(4) 0.7688(3) 0.5837(3) 0.0341(10) Uani 1 1 d . . . . .
N2 N 0.4617(4) 0.6926(4) 0.5465(2) 0.0367(11) Uani 1 1 d . . . . .
C1 C 0.8049(3) 0.6034(4) 0.6224(3) 0.0243(9) Uani 1 1 d . . . . .
C2 C 0.8915(4) 0.5303(5) 0.6345(3) 0.0322(10) Uani 1 1 d . . . . .
C3 C 0.9896(4) 0.5712(7) 0.6366(4) 0.0487(15) Uani 1 1 d . . . . .
H3 H 1.0466 0.5217 0.6464 0.058 Uiso 1 1 calc R U . . .
C4 C 1.0051(5) 0.6860(7) 0.6241(5) 0.0587(19) Uani 1 1 d . . . . .
H4 H 1.0726 0.7138 0.6255 0.070 Uiso 1 1 calc R U . . .
C5 C 0.9235(5) 0.7572(6) 0.6099(4) 0.0515(16) Uani 1 1 d . . . . .
H5 H 0.9346 0.8343 0.6007 0.062 Uiso 1 1 calc R U . . .
C6 C 0.8226(4) 0.7180(4) 0.6087(3) 0.0347(11) Uani 1 1 d . . . . .
C7 C 0.7390(5) 0.7946(4) 0.5907(4) 0.0413(13) Uani 1 1 d . . . . .
H7 H 0.7553 0.8709 0.5832 0.050 Uiso 1 1 calc R U . . .
C8 C 0.5638(6) 0.8576(5) 0.5656(5) 0.0530(18) Uani 1 1 d . . . . .
H8A H 0.5902 0.9211 0.5378 0.064 Uiso 1 1 calc R U . . .
H8B H 0.5440 0.8857 0.6155 0.064 Uiso 1 1 calc R U . . .
C9 C 0.4742(6) 0.8044(6) 0.5130(4) 0.0526(19) Uani 1 1 d . . . . .
H9A H 0.4116 0.8498 0.5123 0.063 Uiso 1 1 calc R U . . .
H9B H 0.4870 0.7980 0.4576 0.063 Uiso 1 1 calc R U . . .
C10 C 0.3711(4) 0.6487(6) 0.5382(3) 0.0421(15) Uani 1 1 d . . . . .
H10 H 0.3148 0.6921 0.5120 0.050 Uiso 1 1 calc R U . . .
C11 C 0.3498(4) 0.5409(6) 0.5654(3) 0.0404(14) Uani 1 1 d . . . . .
C12 C 0.2447(4) 0.5050(8) 0.5539(4) 0.059(2) Uani 1 1 d . . . . .
H12 H 0.1921 0.5542 0.5290 0.070 Uiso 1 1 calc R U . . .
C13 C 0.2198(5) 0.4039(9) 0.5777(5) 0.070(3) Uani 1 1 d . . . . .
H13 H 0.1499 0.3813 0.5689 0.085 Uiso 1 1 calc R U . . .
C14 C 0.2957(5) 0.3312(7) 0.6156(4) 0.060(2) Uani 1 1 d . . . . .
H14 H 0.2772 0.2592 0.6321 0.072 Uiso 1 1 calc R U . . .
C15 C 0.3987(4) 0.3633(6) 0.6295(3) 0.0408(14) Uani 1 1 d . . . . .
C16 C 0.4288(4) 0.4683(5) 0.6025(3) 0.0310(11) Uani 1 1 d . . . . .
C17 C 0.4523(6) 0.1887(6) 0.6901(4) 0.0546(19) Uani 1 1 d . . . . .
H17A H 0.4258 0.1447 0.6414 0.066 Uiso 1 1 calc R U . . .
H17B H 0.3985 0.1913 0.7237 0.066 Uiso 1 1 calc R U . . .
C18 C 0.5467(7) 0.1361(6) 0.7351(4) 0.062(2) Uani 1 1 d . . . . .
H18A H 0.5715 0.1793 0.7845 0.074 Uiso 1 1 calc R U . . .
H18B H 0.5312 0.0589 0.7506 0.074 Uiso 1 1 calc R U . . .
C19 C 0.7124(7) 0.0733(5) 0.7249(4) 0.0565(19) Uani 1 1 d . . . . .
H19A H 0.6956 -0.0071 0.7287 0.068 Uiso 1 1 calc R U . . .
H19B H 0.7357 0.1025 0.7797 0.068 Uiso 1 1 calc R U . . .
C20 C 0.7940(6) 0.0877(5) 0.6767(4) 0.0512(17) Uani 1 1 d . . . . .
H20A H 0.8515 0.0358 0.6959 0.061 Uiso 1 1 calc R U . . .
H20B H 0.7667 0.0706 0.6199 0.061 Uiso 1 1 calc R U . . .
C21 C 0.9040(7) 0.2223(6) 0.6387(5) 0.067(2) Uani 1 1 d . . . . .
H21A H 0.8732 0.2179 0.5812 0.081 Uiso 1 1 calc R U . . .
H21B H 0.9588 0.1652 0.6500 0.081 Uiso 1 1 calc R U . . .
C22 C 0.9505(5) 0.3404(6) 0.6581(5) 0.060(2) Uani 1 1 d . . . . .
H22A H 0.9833 0.3453 0.7152 0.072 Uiso 1 1 calc R U . . .
H22B H 1.0028 0.3567 0.6248 0.072 Uiso 1 1 calc R U . . .
S1A S 0.74926(18) 0.4332(2) 0.90645(18) 0.0197(7) Uiso 0.490(6) 1 d G . P A 1
O7A O 0.7991(3) 0.3356(3) 0.9431(3) 0.081(4) Uiso 0.490(6) 1 d G . P A 1
O8A O 0.7158(4) 0.5150(3) 0.9583(3) 0.050(2) Uiso 0.490(6) 1 d G . P A 1
O9A O 0.6722(3) 0.4102(5) 0.8353(3) 0.074(3) Uiso 0.490(6) 1 d G . P A 1
C23A C 0.8494(2) 0.5033(3) 0.8645(2) 0.0224(17) Uiso 0.490(6) 1 d G . P A 1
F1A F 0.8806(4) 0.4408(5) 0.8086(3) 0.060(2) Uiso 0.490(6) 1 d G . P A 1
F2A F 0.8200(4) 0.6017(3) 0.8336(3) 0.060(2) Uiso 0.490(6) 1 d G . P A 1
F3A F 0.9313(2) 0.5197(5) 0.9228(3) 0.080(3) Uiso 0.490(6) 1 d G . P A 1
S1B S 0.7400(2) 0.4409(2) 0.8890(2) 0.0339(9) Uiso 0.510(6) 1 d G . P A 2
O7B O 0.7061(4) 0.4733(4) 0.9607(3) 0.070(3) Uiso 0.510(6) 1 d G . P A 2
O8B O 0.6885(3) 0.4905(5) 0.8156(3) 0.095(4) Uiso 0.510(6) 1 d G . P A 2
O9B O 0.7557(4) 0.3204(2) 0.8822(4) 0.062(3) Uiso 0.510(6) 1 d G . P A 2
C23B C 0.8705(2) 0.4948(3) 0.9027(2) 0.057(3) Uiso 0.510(6) 1 d G . P A 2
F1B F 0.9304(3) 0.4465(5) 0.9647(3) 0.124(5) Uiso 0.510(6) 1 d G . P A 2
F2B F 0.9121(3) 0.4812(5) 0.8386(3) 0.053(2) Uiso 0.510(6) 1 d G . P A 2
F3B F 0.8693(4) 0.6052(3) 0.9182(4) 0.052(2) Uiso 0.510(6) 1 d G . P A 2

loop_
_atom_site_aniso_label
_atom_site_aniso_U_11
_atom_site_aniso_U_22
_atom_site_aniso_U_33
_atom_site_aniso_U_23
_atom_site_aniso_U_13
_atom_site_aniso_U_12
K1 0.0288(5) 0.0200(4) 0.0300(5) -0.0017(3) 0.0058(4) -0.0005(3)
Co1 0.0215(3) 0.0235(3) 0.0188(3) 0.0003(2) 0.0049(2) 0.0061(2)
O1 0.0158(13) 0.0188(14) 0.0263(15) 0.0006(11) 0.0036(11) -0.0014(11)
O2 0.0183(14) 0.0325(17) 0.0203(14) -0.0053(12) 0.0043(11) -0.0038(12)
O3 0.050(2) 0.041(2) 0.039(2) -0.0073(17) 0.0212(18) -0.0244(19)
O4 0.086(3) 0.030(2) 0.0215(17) 0.0053(14) 0.0103(19) -0.013(2)
O5 0.057(3) 0.0302(19) 0.046(2) 0.0023(17) 0.0221(19) 0.0140(18)
O6 0.0230(16) 0.036(2) 0.058(2) 0.0175(18) 0.0157(16) 0.0109(15)
N1 0.050(3) 0.0194(18) 0.037(2) 0.0030(16) 0.020(2) 0.0099(18)
N2 0.037(2) 0.058(3) 0.0164(17) 0.0050(18) 0.0087(16) 0.027(2)
C1 0.021(2) 0.023(2) 0.028(2) -0.0019(17) 0.0021(16) -0.0054(16)
C2 0.022(2) 0.039(3) 0.035(3) 0.006(2) 0.0035(18) -0.0013(19)
C3 0.022(2) 0.069(4) 0.054(4) 0.002(3) 0.002(2) -0.008(3)
C4 0.032(3) 0.074(5) 0.070(5) -0.009(4) 0.008(3) -0.032(3)
C5 0.049(4) 0.040(3) 0.067(4) -0.010(3) 0.014(3) -0.029(3)
C6 0.039(3) 0.025(2) 0.041(3) -0.007(2) 0.011(2) -0.014(2)
C7 0.067(4) 0.017(2) 0.045(3) -0.005(2) 0.024(3) -0.006(2)
C8 0.079(5) 0.030(3) 0.061(4) 0.017(3) 0.042(4) 0.026(3)
C9 0.064(4) 0.062(4) 0.038(3) 0.024(3) 0.026(3) 0.043(3)
C10 0.025(2) 0.083(5) 0.018(2) -0.006(2) 0.0021(18) 0.023(3)
C11 0.017(2) 0.083(4) 0.022(2) -0.019(3) 0.0023(17) 0.005(2)
C12 0.018(2) 0.117(7) 0.040(3) -0.038(4) 0.004(2) -0.001(3)
C13 0.021(3) 0.126(8) 0.069(5) -0.053(5) 0.022(3) -0.025(4)
C14 0.046(4) 0.082(5) 0.060(4) -0.037(4) 0.033(3) -0.034(4)
C15 0.032(3) 0.060(4) 0.034(3) -0.020(2) 0.018(2) -0.018(3)
C16 0.021(2) 0.053(3) 0.021(2) -0.019(2) 0.0086(16) -0.006(2)
C17 0.080(5) 0.054(4) 0.039(3) -0.007(3) 0.035(3) -0.037(4)
C18 0.114(7) 0.048(4) 0.030(3) -0.001(3) 0.031(4) -0.035(4)
C19 0.104(6) 0.033(3) 0.030(3) 0.008(2) 0.005(3) -0.004(3)
C20 0.087(5) 0.021(2) 0.042(3) 0.003(2) 0.001(3) 0.015(3)
C21 0.095(6) 0.042(4) 0.080(5) 0.018(3) 0.056(5) 0.036(4)
C22 0.035(3) 0.060(4) 0.094(6) 0.034(4) 0.034(3) 0.030(3)

loop_
_atom_type_symbol
_atom_type_description
_atom_type_scat_dispersion_real
_atom_type_scat_dispersion_imag
_atom_type_scat_source
C C 0.0033 0.0016 'International Tables Vol C Tables 4.2.6.8 and 6.1.1.4'
H H 0.0000 0.0000 'International Tables Vol C Tables 4.2.6.8 and 6.1.1.4'
N N 0.0061 0.0033 'International Tables Vol C Tables 4.2.6.8 and 6.1.1.4'
O O 0.0106 0.0060 'International Tables Vol C Tables 4.2.6.8 and 6.1.1.4'
F F 0.0171 0.0103 'International Tables Vol C Tables 4.2.6.8 and 6.1.1.4'
S S 0.1246 0.1234 'International Tables Vol C Tables 4.2.6.8 and 6.1.1.4'
K K 0.2009 0.2494 'International Tables Vol C Tables 4.2.6.8 and 6.1.1.4'
Co Co 0.3494 0.9721 'International Tables Vol C Tables 4.2.6.8 and 6.1.1.4'

loop_
_geom_angle_atom_site_label_1
_geom_angle_atom_site_label_2
_geom_angle_atom_site_label_3
_geom_angle
O9A K1 O1 104.57(14)
O8B K1 O1 81.48(13)
O9A K1 O2 99.06(14)
O8B K1 O2 87.68(11)
O1 K1 O2 57.52(9)
O9A K1 O5 109.32(15)
O8B K1 O5 120.28(13)
O1 K1 O5 116.52(12)
O2 K1 O5 151.33(12)
O9A K1 O3 87.21(11)
O8B K1 O3 97.84(13)
O1 K1 O3 114.59(12)
O2 K1 O3 57.11(12)
O5 K1 O3 119.02(14)
O9A K1 O6 115.24(12)
O8B K1 O6 101.61(14)
O1 K1 O6 57.25(10)
O2 K1 O6 111.41(11)
O5 K1 O6 60.02(12)
O3 K1 O6 157.04(13)
O9A K1 O4 98.98(14)
O8B K1 O4 122.02(14)
O1 K1 O4 155.34(11)
O2 K1 O4 111.87(13)
O5 K1 O4 60.60(15)
O3 K1 O4 58.95(15)
O6 K1 O4 118.14(14)
O9A K1 F1A 59.45(8)
O1 K1 F1A 80.60(12)
O2 K1 F1A 127.29(13)
O5 K1 F1A 73.30(13)
O3 K1 F1A 146.42(10)
O6 K1 F1A 56.49(11)
O4 K1 F1A 118.42(14)
O8B K1 O9B 46.18(8)
O1 K1 O9B 120.78(9)
O2 K1 O9B 127.94(10)
O5 K1 O9B 80.22(12)
O3 K1 O9B 100.28(12)
O6 K1 O9B 101.97(12)
O4 K1 O9B 83.64(9)
O9A K1 C18 79.88(15)
O8B K1 C18 101.67(16)
O1 K1 C18 157.56(18)
O2 K1 C18 100.20(18)
O5 K1 C18 81.39(19)
O3 K1 C18 43.09(19)
O6 K1 C18 141.15(18)
O4 K1 C18 24.36(17)
F1A K1 C18 119.25(17)
O9B K1 C18 73.52(14)
O8B K1 S1B 21.97(6)
O1 K1 S1B 98.69(9)
O2 K1 S1B 108.44(9)
O5 K1 S1B 100.13(11)
O3 K1 S1B 102.82(10)
O6 K1 S1B 99.77(11)
O4 K1 S1B 105.94(9)
O9B K1 S1B 24.6
C18 K1 S1B 90.68(12)
O9A K1 C19 93.66(17)
O8B K1 C19 115.61(15)
O1 K1 C19 156.62(15)
O2 K1 C19 134.46(16)
O5 K1 C19 41.85(17)
O3 K1 C19 80.28(17)
O6 K1 C19 101.85(17)
O4 K1 C19 22.60(17)
F1A K1 C19 96.75(17)
O9B K1 C19 70.58(12)
C18 K1 C19 39.6(2)
S1B K1 C19 95.06(12)
O9A K1 Co1 99.72(13)
O8B K1 Co1 80.03(10)
O1 K1 Co1 28.88(6)
O2 K1 Co1 29.10(7)
O5 K1 Co1 141.66(9)
O3 K1 Co1 86.09(10)
O6 K1 Co1 85.38(8)
O4 K1 Co1 139.15(10)
F1A K1 Co1 102.37(11)
O9B K1 Co1 126.20(6)
C18 K1 Co1 129.16(17)
S1B K1 Co1 101.70(6)
C19 K1 Co1 160.40(12)
O1 Co1 O2 87.95(14)
O1 Co1 N1 93.70(18)
O2 Co1 N1 171.82(17)
O1 Co1 N2 171.99(16)
O2 Co1 N2 93.8(2)
N1 Co1 N2 85.7(2)
O1 Co1 K1 43.88(9)
O2 Co1 K1 44.88(10)
N1 Co1 K1 134.87(15)
N2 Co1 K1 138.61(18)
C1 O1 Co1 127.8(3)
C1 O1 K1 124.4(3)
Co1 O1 K1 107.24(13)
C16 O2 Co1 127.5(4)
C16 O2 K1 126.2(3)
Co1 O2 K1 106.03(13)
C15 O3 C17 116.1(5)
C15 O3 K1 123.6(3)
C17 O3 K1 119.6(4)
C19 O4 C18 111.3(5)
C19 O4 K1 106.8(4)
C18 O4 K1 101.0(3)
C21 O5 C20 112.2(5)
C21 O5 K1 117.2(3)
C20 O5 K1 116.6(4)
C2 O6 C22 117.2(5)
C2 O6 K1 118.7(3)
C22 O6 K1 118.3(3)
C7 N1 C8 119.7(5)
C7 N1 Co1 127.2(4)
C8 N1 Co1 113.1(4)
C10 N2 C9 119.5(5)
C10 N2 Co1 127.8(4)
C9 N2 Co1 112.6(4)
O1 C1 C6 124.4(4)
O1 C1 C2 118.0(4)
C6 C1 C2 117.5(4)
C3 C2 O6 124.9(5)
C3 C2 C1 121.0(5)
O6 C2 C1 114.1(4)
C2 C3 C4 120.2(6)
C5 C4 C3 120.1(5)
C4 C5 C6 121.0(6)
C1 C6 C5 120.2(6)
C1 C6 C7 120.7(5)
C5 C6 C7 119.1(5)
N1 C7 C6 125.5(5)
N1 C8 C9 105.9(5)
N2 C9 C8 106.7(5)
N2 C10 C11 124.7(5)
C10 C11 C16 121.8(5)
C10 C11 C12 118.2(6)
C16 C11 C12 119.9(7)
C13 C12 C11 121.1(7)
C12 C13 C14 120.4(6)
C13 C14 C15 120.6(8)
O3 C15 C14 124.8(7)
O3 C15 C16 114.4(4)
C14 C15 C16 120.8(7)
O2 C16 C11 124.2(5)
O2 C16 C15 118.6(5)
C11 C16 C15 117.2(5)
O3 C17 C18 107.8(5)
O4 C18 C17 110.2(5)
O4 C18 K1 54.6(3)
C17 C18 K1 88.5(3)
O4 C19 C20 107.8(5)
O4 C19 K1 50.6(3)
C20 C19 K1 81.8(3)
O5 C20 C19 108.5(5)
O5 C21 C22 110.3(6)
O6 C22 C21 106.4(6)
O7A S1A O8A 117.2
O7A S1A O9A 114.0
O8A S1A O9A 112.8
O7A S1A C23A 103.5
O8A S1A C23A 104.8
O9A S1A C23A 102.3
O7A S1A K1 104.9(2)
O8A S1A K1 135.55(19)
O9A S1A K1 30.02(15)
C23A S1A K1 76.92(14)
S1A O9A K1 133.6(2)
F2A C23A F1A 108.8
F2A C23A F3A 107.8
F1A C23A F3A 107.2
F2A C23A S1A 112.4
F1A C23A S1A 111.4
F3A C23A S1A 109.1
C23A F1A K1 107.40(18)
O7B S1B O8B 117.2
O7B S1B O9B 114.0
O8B S1B O9B 112.8
O7B S1B C23B 103.5
O8B S1B C23B 104.8
O9B S1B C23B 102.3
O7B S1B K1 149.53(17)
O8B S1B K1 43.4(2)
O9B S1B K1 70.7(2)
C23B S1B K1 104.68(15)
S1B O8B K1 114.6(3)
S1B O9B K1 84.7(2)
F2B C23B F1B 108.8
F2B C23B F3B 107.8
F1B C23B F3B 107.2
F2B C23B S1B 112.4
F1B C23B S1B 111.4
F3B C23B S1B 109.1

loop_
_geom_bond_atom_site_label_1
_geom_bond_atom_site_label_2
_geom_bond_distance
K1 O9A 2.597(4)
K1 O8B 2.641(6)
K1 O1 2.663(3)
K1 O2 2.694(3)
K1 O5 2.754(4)
K1 O3 2.771(4)
K1 O6 2.788(4)
K1 O4 2.845(4)
K1 F1A 3.168(6)
K1 O9B 3.310(7)
K1 C18 3.425(6)
K1 S1B 3.493(4)
K1 C19 3.525(6)
K1 Co1 3.6694(12)
Co1 O1 1.855(3)
Co1 O2 1.857(3)
Co1 N1 1.858(5)
Co1 N2 1.868(4)
O1 C1 1.313(5)
O2 C16 1.318(5)
O3 C15 1.366(8)
O3 C17 1.433(7)
O4 C19 1.415(9)
O4 C18 1.439(9)
O5 C21 1.394(8)
O5 C20 1.423(7)
O6 C2 1.387(7)
O6 C22 1.433(6)
N1 C7 1.300(8)
N1 C8 1.480(7)
N2 C10 1.295(8)
N2 C9 1.472(8)
C1 C6 1.413(7)
C1 C2 1.428(7)
C2 C3 1.382(7)
C3 C4 1.408(11)
C4 C5 1.362(11)
C5 C6 1.413(8)
C6 C7 1.426(9)
C8 C9 1.492(12)
C10 C11 1.413(10)
C11 C16 1.416(8)
C11 C12 1.435(8)
C12 C13 1.334(14)
C13 C14 1.395(13)
C14 C15 1.396(8)
C15 C16 1.416(9)
C17 C18 1.482(12)
C19 C20 1.479(11)
C21 C22 1.549(12)
S1A O7A 1.4251
S1A O8A 1.4372
S1A O9A 1.4600
S1A C23A 1.8201
C23A F2A 1.3168
C23A F1A 1.3312
C23A F3A 1.3450
S1B O7B 1.4251
S1B O8B 1.4372
S1B O9B 1.4600
S1B C23B 1.8202
C23B F2B 1.3168
C23B F1B 1.3312
C23B F3B 1.3450
